data_1573866
loop_
_publ_author_name
'Albert, Daniel R.'
'Gau, Michael'
'Rajaseelan, Edward'

_publ_section_title
;
 4-(4-tert-Butylbenzyl)-1-neopentyl-1,2,4-triazolium bromide
;
_journal_coeditor_code HB4505
_journal_issue 2
_journal_name_full IUCrData
_journal_page_first x250092
_journal_paper_doi 10.1107/S2414314625000926
_journal_volume 10
_journal_year 2025
_chemical_formula_iupac 'C18 H28 N3 +, Br -'
_chemical_formula_moiety 'C18 H28 N3 +, Br -'
_chemical_formula_sum 'C18 H28 Br N3'
_chemical_formula_weight 366.34
_chemical_name_systematic
;
4-(4-<i>tert</i>-Butylbenzyl)-1-neopentyl-1,2,4-triazolium bromide
;
_space_group_crystal_system monoclinic
_space_group_IT_number 7
_space_group_name_Hall 'P -2yc'
_space_group_name_H-M_alt 'P 1 c 1'
_atom_sites_solution_hydrogens geom
_atom_sites_solution_primary dual
_audit_creation_method
;
Olex2 1.3
(compiled 2020.11.12 svn.r5f609507 for OlexSys, GUI svn.r6408)
;
_cell_angle_alpha 90
_cell_angle_beta 90.4350(10)
_cell_angle_gamma 90
_cell_formula_units_Z 2
_cell_length_a 14.9741(2)
_cell_length_b 6.38420(10)
_cell_length_c 10.07410(10)
_cell_measurement_reflns_used 11602
_cell_measurement_temperature 100
_cell_measurement_theta_max 74.3920
_cell_measurement_theta_min 2.9120
_cell_volume 963.03(2)
_computing_cell_refinement
;
CrysAlisPro 1.171.43.134a (Rigaku OD, 2024)
;
_computing_data_collection
;
CrysAlisPro 1.171.43.134a (Rigaku OD, 2024)
;
_computing_data_reduction
;
CrysAlisPro 1.171.43.134a (Rigaku OD, 2024)
;
_computing_molecular_graphics
;
Olex2 1.3 (Dolomanov <i>et al.</i>,  2009)
;
_computing_publication_material
;
PublCIF (Westrip, 2010)
;
_computing_structure_refinement
;
<i>SHELXL2018/3</i> (Sheldrick, 2015b)
;
_computing_structure_solution
;
<i>SHELXT2018/2</i> (Sheldrick, 2015a)
;
_diffrn_ambient_temperature 100.15
_diffrn_detector_area_resol_mean 10.0000
_diffrn_measured_fraction_theta_full 1.000
_diffrn_measured_fraction_theta_max 1.000
_diffrn_measurement_device '\k-geometry diffractometer'
_diffrn_measurement_device_type 'Rigaku XtaLAB Synergy-S'
_diffrn_measurement_method '\w scans'
_diffrn_radiation_type CuK\a
_diffrn_radiation_wavelength 1.54184
_diffrn_reflns_av_R_equivalents 0.0665
_diffrn_reflns_av_unetI/netI 0.0437
_diffrn_reflns_limit_h_max 18
_diffrn_reflns_limit_h_min -18
_diffrn_reflns_limit_k_max 6
_diffrn_reflns_limit_k_min -7
_diffrn_reflns_limit_l_max 12
_diffrn_reflns_limit_l_min -12
_diffrn_reflns_number 14617
_diffrn_reflns_theta_full 67.684
_diffrn_reflns_theta_max 74.473
_diffrn_reflns_theta_min 2.951
_exptl_absorpt_coefficient_mu 2.898
_exptl_absorpt_correction_T_max 1.00000
_exptl_absorpt_correction_T_min 0.67545
_exptl_absorpt_correction_type multi-scan
_exptl_absorpt_process_details
;
[SCALE3 ABSPACK in CrysAlis PRO (Rigaku OD, 2024)]
;
_exptl_crystal_colour colorless
_exptl_crystal_density_diffrn 1.263
_exptl_crystal_description needle
_exptl_crystal_F_000 384
_exptl_crystal_size_max 0.32
_exptl_crystal_size_mid 0.06
_exptl_crystal_size_min 0.01
_refine_diff_density_max 0.766
_refine_diff_density_min -0.869
_refine_ls_abs_structure_details
;
 Refined as an inversion twin
;
_refine_ls_abs_structure_Flack 0.31(4)
_refine_ls_extinction_method none
_refine_ls_goodness_of_fit_ref 1.147
_refine_ls_hydrogen_treatment constr
_refine_ls_matrix_type full
_refine_ls_number_parameters 206
_refine_ls_number_reflns 3683
_refine_ls_number_restraints 2
_refine_ls_restrained_S_all 1.147
_refine_ls_R_factor_all 0.0454
_refine_ls_R_factor_gt 0.0428
_refine_ls_shift/su_max 0.000
_refine_ls_shift/su_mean 0.000
_refine_ls_structure_factor_coef Fsqd
_refine_ls_weighting_details 'w=1/[\s^2^(Fo^2^)+(0.0959P)^2^+0.2583P] where P=(Fo^2^+2Fc^2^)/3'
_refine_ls_weighting_scheme calc
_refine_ls_wR_factor_gt 0.1149
_refine_ls_wR_factor_ref 0.1354
_reflns_number_gt 3564
_reflns_number_total 3683
_reflns_threshold_expression 'I > 2\s(I)'
_cod_data_source_file hb4505.cif
_cod_data_source_block I
_cod_database_code 1573866
_shelx_space_group_comment
;
The symmetry employed for this shelxl refinement is uniquely defined
by the following loop, which should always be used as a source of
symmetry information in preference to the above space-group names.
They are only intended as comments.
;

loop_
_space_group_symop_operation_xyz
'x, y, z'
'x, -y, z+1/2'

loop_
_atom_site_type_symbol
_atom_site_label
_atom_site_fract_x
_atom_site_fract_y
_atom_site_fract_z
_atom_site_U_iso_or_equiv
_atom_site_adp_type
_atom_site_calc_flag
_atom_site_occupancy
_atom_site_disorder_assembly
_atom_site_disorder_group
Br Br1 0.54656(4) 0.06909(7) 0.65493(5) 0.0291(2) Uani d 1 . .
N N1 0.5500(4) 0.4637(8) 0.3783(5) 0.0207(10) Uani d 1 . .
N N2 0.6783(3) 0.3713(9) 0.4539(5) 0.0223(9) Uani d 1 . .
N N3 0.6620(4) 0.5666(8) 0.5062(7) 0.0274(14) Uani d 1 . .
C C1 0.6101(3) 0.3093(10) 0.3806(6) 0.0227(11) Uani d 1 . .
H H1 0.604702 0.177837 0.337098 0.027 Uiso calc 1 . .
C C2 0.5849(4) 0.6176(10) 0.4576(7) 0.0265(12) Uani d 1 . .
H H2 0.555844 0.746944 0.474936 0.032 Uiso calc 1 . .
C C3 0.4647(5) 0.4590(10) 0.3070(7) 0.0202(12) Uani d 1 . .
H H3A 0.454105 0.316252 0.271962 0.024 Uiso calc 1 . .
H H3B 0.467148 0.556569 0.230747 0.024 Uiso calc 1 . .
C C4 0.3883(4) 0.5206(10) 0.3966(6) 0.0212(11) Uani d 1 . .
C C5 0.3528(4) 0.3741(10) 0.4850(7) 0.0259(11) Uani d 1 . .
H H5 0.378248 0.238097 0.491755 0.031 Uiso calc 1 . .
C C6 0.2802(4) 0.4284(9) 0.5630(7) 0.0274(14) Uani d 1 . .
H H6 0.256577 0.327384 0.622421 0.033 Uiso calc 1 . .
C C7 0.2407(4) 0.6264(10) 0.5570(6) 0.0222(10) Uani d 1 . .
C C8 0.2798(4) 0.7725(11) 0.4722(8) 0.0307(13) Uani d 1 . .
H H8 0.256487 0.910800 0.468385 0.037 Uiso calc 1 . .
C C9 0.3527(4) 0.7196(9) 0.3927(7) 0.0288(13) Uani d 1 . .
H H9 0.377835 0.821754 0.335496 0.035 Uiso calc 1 . .
C C10 0.1587(4) 0.6849(11) 0.6395(6) 0.0271(12) Uani d 1 . .
C C11 0.1228(7) 0.5004(18) 0.7177(13) 0.067(3) Uani d 1 . .
H H11A 0.171894 0.432843 0.766215 0.101 Uiso calc 1 . .
H H11B 0.095357 0.399365 0.656521 0.101 Uiso calc 1 . .
H H11C 0.077949 0.549817 0.780724 0.101 Uiso calc 1 . .
C C12 0.0862(5) 0.773(2) 0.5505(9) 0.070(3) Uani d 1 . .
H H12A 0.110278 0.890299 0.498836 0.105 Uiso calc 1 . .
H H12B 0.036538 0.823367 0.604882 0.105 Uiso calc 1 . .
H H12C 0.064673 0.663981 0.489943 0.105 Uiso calc 1 . .
C C13 0.1868(6) 0.8531(18) 0.7397(10) 0.057(2) Uani d 1 . .
H H13A 0.236811 0.801050 0.793659 0.085 Uiso calc 1 . .
H H13B 0.136364 0.886337 0.797395 0.085 Uiso calc 1 . .
H H13C 0.205292 0.979608 0.692129 0.085 Uiso calc 1 . .
C C14 0.7580(4) 0.2541(10) 0.4900(6) 0.0252(11) Uani d 1 . .
H H14A 0.742071 0.103995 0.496963 0.030 Uiso calc 1 . .
H H14B 0.778492 0.300990 0.578763 0.030 Uiso calc 1 . .
C C15 0.8356(4) 0.2761(11) 0.3927(7) 0.0286(13) Uani d 1 . .
C C16 0.8101(5) 0.1791(14) 0.2603(8) 0.0421(17) Uani d 1 . .
H H16A 0.792902 0.032522 0.273682 0.063 Uiso calc 1 . .
H H16B 0.861192 0.185658 0.200193 0.063 Uiso calc 1 . .
H H16C 0.759767 0.256349 0.221446 0.063 Uiso calc 1 . .
C C17 0.8590(5) 0.5087(15) 0.3764(10) 0.0461(18) Uani d 1 . .
H H17A 0.807805 0.583173 0.337805 0.069 Uiso calc 1 . .
H H17B 0.910499 0.522528 0.317528 0.069 Uiso calc 1 . .
H H17C 0.873678 0.568915 0.463317 0.069 Uiso calc 1 . .
C C18 0.9139(4) 0.1561(13) 0.4534(8) 0.0374(15) Uani d 1 . .
H H18A 0.928094 0.213916 0.541221 0.056 Uiso calc 1 . .
H H18B 0.966108 0.169448 0.395882 0.056 Uiso calc 1 . .
H H18C 0.897962 0.007942 0.462197 0.056 Uiso calc 1 . .

loop_
_atom_site_aniso_label
_atom_site_aniso_U_11
_atom_site_aniso_U_22
_atom_site_aniso_U_33
_atom_site_aniso_U_12
_atom_site_aniso_U_13
_atom_site_aniso_U_23
Br1 0.0425(3) 0.0204(3) 0.0244(3) 0.0068(3) 0.0046(2) 0.0019(3)
N1 0.022(2) 0.021(3) 0.019(3) 0.0001(19) 0.002(2) 0.0024(19)
N2 0.019(2) 0.026(2) 0.021(2) 0.005(2) -0.0004(17) 0.000(2)
N3 0.023(3) 0.025(3) 0.034(3) 0.0024(18) -0.007(3) -0.011(2)
C1 0.022(2) 0.025(3) 0.021(3) 0.001(2) 0.0011(19) -0.001(2)
C2 0.026(3) 0.017(2) 0.037(3) 0.002(3) 0.000(2) -0.007(3)
C3 0.021(3) 0.016(2) 0.024(3) -0.003(2) -0.002(2) -0.004(2)
C4 0.022(2) 0.022(3) 0.019(3) -0.003(2) -0.003(2) 0.000(2)
C5 0.032(3) 0.015(2) 0.031(3) 0.003(2) 0.003(2) 0.000(2)
C6 0.025(3) 0.031(4) 0.026(3) -0.002(2) -0.001(2) 0.006(2)
C7 0.020(2) 0.024(3) 0.023(3) -0.001(2) 0.0019(19) 0.000(2)
C8 0.032(3) 0.025(3) 0.036(4) 0.007(2) 0.010(3) 0.008(3)
C9 0.032(3) 0.019(3) 0.036(3) 0.004(2) 0.004(2) 0.012(3)
C10 0.020(2) 0.038(3) 0.022(3) 0.005(2) 0.001(2) -0.001(2)
C11 0.055(5) 0.054(5) 0.094(8) 0.007(4) 0.053(5) 0.013(6)
C12 0.033(3) 0.141(10) 0.037(4) 0.038(5) 0.006(3) 0.017(5)
C13 0.041(4) 0.076(6) 0.053(5) 0.003(4) 0.013(3) -0.025(5)
C14 0.023(2) 0.027(3) 0.025(3) 0.006(2) 0.000(2) 0.003(2)
C15 0.027(3) 0.028(3) 0.031(3) 0.009(2) 0.001(2) 0.008(3)
C16 0.041(3) 0.058(5) 0.028(4) 0.015(3) -0.001(3) -0.006(3)
C17 0.027(3) 0.046(4) 0.065(5) 0.002(3) 0.007(3) 0.015(4)
C18 0.026(3) 0.046(4) 0.040(4) 0.008(3) -0.002(3) 0.006(3)

loop_
_atom_type_symbol
_atom_type_description
_atom_type_scat_dispersion_real
_atom_type_scat_dispersion_imag
_atom_type_scat_source
C C 0.0181 0.0091 'International Tables Vol C Tables 4.2.6.8 and 6.1.1.4'
H H 0.0000 0.0000 'International Tables Vol C Tables 4.2.6.8 and 6.1.1.4'
Br Br -0.6763 1.2805 'International Tables Vol C Tables 4.2.6.8 and 6.1.1.4'
N N 0.0311 0.0180 'International Tables Vol C Tables 4.2.6.8 and 6.1.1.4'

loop_
_geom_angle_atom_site_label_1
_geom_angle_atom_site_label_2
_geom_angle_atom_site_label_3
_geom_angle_site_symmetry_1
_geom_angle_site_symmetry_3
_geom_angle
_geom_angle_publ_flag
C1 N1 C2 . . 105.4(5) ?
C1 N1 C3 . . 125.5(5) ?
C2 N1 C3 . . 129.1(5) ?
N3 N2 C14 . . 121.3(5) ?
C1 N2 N3 . . 110.4(5) ?
C1 N2 C14 . . 128.1(6) ?
C2 N3 N2 . . 104.1(5) ?
N1 C1 H1 . . 126.0 ?
N2 C1 N1 . . 107.9(5) ?
N2 C1 H1 . . 126.0 ?
N1 C2 H2 . . 123.9 ?
N3 C2 N1 . . 112.1(6) ?
N3 C2 H2 . . 123.9 ?
N1 C3 H3A . . 109.4 ?
N1 C3 H3B . . 109.4 ?
N1 C3 C4 . . 111.3(5) ?
H3A C3 H3B . . 108.0 ?
C4 C3 H3A . . 109.4 ?
C4 C3 H3B . . 109.4 ?
C5 C4 C3 . . 119.9(6) ?
C9 C4 C3 . . 121.1(6) ?
C9 C4 C5 . . 119.1(6) ?
C4 C5 H5 . . 120.2 ?
C6 C5 C4 . . 119.7(6) ?
C6 C5 H5 . . 120.2 ?
C5 C6 H6 . . 118.9 ?
C5 C6 C7 . . 122.3(6) ?
C7 C6 H6 . . 118.9 ?
C6 C7 C8 . . 116.9(5) ?
C6 C7 C10 . . 122.5(6) ?
C8 C7 C10 . . 120.6(6) ?
C7 C8 H8 . . 119.3 ?
C7 C8 C9 . . 121.4(6) ?
C9 C8 H8 . . 119.3 ?
C4 C9 C8 . . 120.6(6) ?
C4 C9 H9 . . 119.7 ?
C8 C9 H9 . . 119.7 ?
C11 C10 C7 . . 112.3(6) ?
C11 C10 C13 . . 107.4(8) ?
C12 C10 C7 . . 110.1(5) ?
C12 C10 C11 . . 110.0(8) ?
C12 C10 C13 . . 108.8(8) ?
C13 C10 C7 . . 108.1(5) ?
C10 C11 H11A . . 109.5 ?
C10 C11 H11B . . 109.5 ?
C10 C11 H11C . . 109.5 ?
H11A C11 H11B . . 109.5 ?
H11A C11 H11C . . 109.5 ?
H11B C11 H11C . . 109.5 ?
C10 C12 H12A . . 109.5 ?
C10 C12 H12B . . 109.5 ?
C10 C12 H12C . . 109.5 ?
H12A C12 H12B . . 109.5 ?
H12A C12 H12C . . 109.5 ?
H12B C12 H12C . . 109.5 ?
C10 C13 H13A . . 109.5 ?
C10 C13 H13B . . 109.5 ?
C10 C13 H13C . . 109.5 ?
H13A C13 H13B . . 109.5 ?
H13A C13 H13C . . 109.5 ?
H13B C13 H13C . . 109.5 ?
N2 C14 H14A . . 108.6 ?
N2 C14 H14B . . 108.6 ?
N2 C14 C15 . . 114.8(5) ?
H14A C14 H14B . . 107.6 ?
C15 C14 H14A . . 108.6 ?
C15 C14 H14B . . 108.6 ?
C14 C15 C17 . . 109.4(6) ?
C16 C15 C14 . . 109.7(6) ?
C16 C15 C17 . . 110.9(7) ?
C16 C15 C18 . . 109.6(6) ?
C18 C15 C14 . . 106.4(5) ?
C18 C15 C17 . . 110.7(6) ?
C15 C16 H16A . . 109.5 ?
C15 C16 H16B . . 109.5 ?
C15 C16 H16C . . 109.5 ?
H16A C16 H16B . . 109.5 ?
H16A C16 H16C . . 109.5 ?
H16B C16 H16C . . 109.5 ?
C15 C17 H17A . . 109.5 ?
C15 C17 H17B . . 109.5 ?
C15 C17 H17C . . 109.5 ?
H17A C17 H17B . . 109.5 ?
H17A C17 H17C . . 109.5 ?
H17B C17 H17C . . 109.5 ?
C15 C18 H18A . . 109.5 ?
C15 C18 H18B . . 109.5 ?
C15 C18 H18C . . 109.5 ?
H18A C18 H18B . . 109.5 ?
H18A C18 H18C . . 109.5 ?
H18B C18 H18C . . 109.5 ?

loop_
_geom_bond_atom_site_label_1
_geom_bond_atom_site_label_2
_geom_bond_site_symmetry_2
_geom_bond_distance
_geom_bond_publ_flag
N1 C1 . 1.335(7) ?
N1 C2 . 1.368(9) ?
N1 C3 . 1.460(8) ?
N2 N3 . 1.376(8) ?
N2 C1 . 1.316(8) ?
N2 C14 . 1.453(7) ?
N3 C2 . 1.292(9) ?
C1 H1 . 0.9500 ?
C2 H2 . 0.9500 ?
C3 H3A . 0.9900 ?
C3 H3B . 0.9900 ?
C3 C4 . 1.514(9) ?
C4 C5 . 1.399(9) ?
C4 C9 . 1.378(8) ?
C5 H5 . 0.9500 ?
C5 C6 . 1.391(9) ?
C6 H6 . 0.9500 ?
C6 C7 . 1.396(9) ?
C7 C8 . 1.397(9) ?
C7 C10 . 1.535(7) ?
C8 H8 . 0.9500 ?
C8 C9 . 1.400(9) ?
C9 H9 . 0.9500 ?
C10 C11 . 1.517(12) ?
C10 C12 . 1.513(10) ?
C10 C13 . 1.530(11) ?
C11 H11A . 0.9800 ?
C11 H11B . 0.9800 ?
C11 H11C . 0.9800 ?
C12 H12A . 0.9800 ?
C12 H12B . 0.9800 ?
C12 H12C . 0.9800 ?
C13 H13A . 0.9800 ?
C13 H13B . 0.9800 ?
C13 H13C . 0.9800 ?
C14 H14A . 0.9900 ?
C14 H14B . 0.9900 ?
C14 C15 . 1.532(8) ?
C15 C16 . 1.517(11) ?
C15 C17 . 1.535(11) ?
C15 C18 . 1.525(8) ?
C16 H16A . 0.9800 ?
C16 H16B . 0.9800 ?
C16 H16C . 0.9800 ?
C17 H17A . 0.9800 ?
C17 H17B . 0.9800 ?
C17 H17C . 0.9800 ?
C18 H18A . 0.9800 ?
C18 H18B . 0.9800 ?
C18 H18C . 0.9800 ?

loop_
_geom_hbond_atom_site_label_D
_geom_hbond_atom_site_label_H
_geom_hbond_atom_site_label_A
_geom_hbond_site_symmetry_A
_geom_hbond_distance_DH
_geom_hbond_distance_HA
_geom_hbond_distance_DA
_geom_hbond_angle_DHA
_geom_hbond_publ_flag
C1 H1 Br1 2_554 0.95 2.57 3.446(6) 154 yes
C2 H2 Br1 1_565 0.95 2.75 3.550(6) 143 yes
C3 H3B Br1 2_564 0.99 2.78 3.599(7) 141 yes

loop_
_geom_torsion_atom_site_label_1
_geom_torsion_atom_site_label_2
_geom_torsion_atom_site_label_3
_geom_torsion_atom_site_label_4
_geom_torsion_site_symmetry_1
_geom_torsion_site_symmetry_2
_geom_torsion_site_symmetry_3
_geom_torsion_site_symmetry_4
_geom_torsion
_geom_torsion_publ_flag
N1 C3 C4 C5 . . . . -79.6(7) ?
N1 C3 C4 C9 . . . . 100.4(7) ?
N2 N3 C2 N1 . . . . 1.0(8) ?
N2 C14 C15 C16 . . . . -65.7(7) ?
N2 C14 C15 C17 . . . . 56.2(8) ?
N2 C14 C15 C18 . . . . 175.8(6) ?
N3 N2 C1 N1 . . . . 2.6(7) ?
N3 N2 C14 C15 . . . . -96.1(7) ?
C1 N1 C2 N3 . . . . 0.6(8) ?
C1 N1 C3 C4 . . . . 129.5(6) ?
C1 N2 N3 C2 . . . . -2.2(8) ?
C1 N2 C14 C15 . . . . 89.9(8) ?
C2 N1 C1 N2 . . . . -1.9(7) ?
C2 N1 C3 C4 . . . . -48.7(9) ?
C3 N1 C1 N2 . . . . 179.5(6) ?
C3 N1 C2 N3 . . . . 179.1(7) ?
C3 C4 C5 C6 . . . . -177.3(6) ?
C3 C4 C9 C8 . . . . 177.5(7) ?
C4 C5 C6 C7 . . . . -0.2(10) ?
C5 C4 C9 C8 . . . . -2.5(10) ?
C5 C6 C7 C8 . . . . -2.5(10) ?
C5 C6 C7 C10 . . . . 178.0(6) ?
C6 C7 C8 C9 . . . . 2.8(10) ?
C6 C7 C10 C11 . . . . -4.4(10) ?
C6 C7 C10 C12 . . . . -127.4(8) ?
C6 C7 C10 C13 . . . . 114.0(8) ?
C7 C8 C9 C4 . . . . -0.3(12) ?
C8 C7 C10 C11 . . . . 176.1(8) ?
C8 C7 C10 C12 . . . . 53.1(10) ?
C8 C7 C10 C13 . . . . -65.6(8) ?
C9 C4 C5 C6 . . . . 2.7(9) ?
C10 C7 C8 C9 . . . . -177.7(6) ?
C14 N2 N3 C2 . . . . -177.2(6) ?
C14 N2 C1 N1 . . . . 177.2(6) ?

loop_
_twin_individual_id
_twin_individual_mass_fraction_refined
1 0.69(4)
2 0.31(4)
